data_1577053
loop_
_publ_author_name
'Das, Rajorshi'
'Seethapathy, Logeshwari'
'M, Rohith'
'Hazra, Chinmoy Kumar'
'Samanta, Jayanta'
'Pramanik, Susnata'

_publ_section_title
;
 One System, Three Functions: An Electroactive Reconfigurable Organic
 Receptor for Adaptive Binding, Information Encoding, and Metal-Free
 Oxidation
;
_journal_name_full 'Materials Horizons'
_journal_paper_doi 10.1039/D5MH02406D
_journal_year 2026
_chemical_formula_moiety 'C24 H27 N6, 1(C16 H10), 3(F6 P)'
_chemical_formula_sum 'C40 H37 F18 N6 P3'
_chemical_formula_weight 1036.66
_space_group_crystal_system triclinic
_space_group_IT_number 2
_space_group_name_Hall '-P 1'
_space_group_name_H-M_alt 'P -1'
_atom_sites_solution_hydrogens geom
_atom_sites_solution_primary iterative
_audit_creation_date 2025-07-27
_audit_creation_method
;
Olex2 1.5
(compiled 2024.02.16 svn.r378c4104 for OlexSys, GUI svn.r6928)
;
_audit_update_record
;
2025-07-27 deposited with the CCDC.	2026-04-02 downloaded from the CCDC.
;
_cell_angle_alpha 89.813(13)
_cell_angle_beta 89.925(11)
_cell_angle_gamma 85.934(12)
_cell_formula_units_Z 2
_cell_length_a 6.530(2)
_cell_length_b 13.125(5)
_cell_length_c 26.157(10)
_cell_measurement_reflns_used 9731
_cell_measurement_temperature 273(2)
_cell_measurement_theta_max 22.36
_cell_measurement_theta_min 2.20
_cell_volume 2236.2(14)
_computing_cell_refinement 'SAINT V8.40E (?, 2016)'
_computing_data_reduction 'SAINT V8.40E (?, 2016)'
_computing_molecular_graphics 'Olex2 1.5 (Dolomanov et al., 2009)'
_computing_publication_material 'Olex2 1.5 (Dolomanov et al., 2009)'
_computing_structure_refinement 'SHELXL 2019/3 (Sheldrick, 2015)'
_computing_structure_solution 'olex2.solve 1.5 (Bourhis et al., 2015)'
_diffrn_ambient_temperature 273.15
_diffrn_measured_fraction_theta_full 0.998
_diffrn_measured_fraction_theta_max 0.974
_diffrn_measurement_device_type 'Bruker APEX-II CCD'
_diffrn_measurement_method '\f and \w scans'
_diffrn_radiation_type MoK\a
_diffrn_radiation_wavelength 0.71073
_diffrn_reflns_av_R_equivalents 0.1068
_diffrn_reflns_av_unetI/netI 0.0606
_diffrn_reflns_Laue_measured_fraction_full 0.998
_diffrn_reflns_Laue_measured_fraction_max 0.974
_diffrn_reflns_limit_h_max 7
_diffrn_reflns_limit_h_min -7
_diffrn_reflns_limit_k_max 15
_diffrn_reflns_limit_k_min -15
_diffrn_reflns_limit_l_max 31
_diffrn_reflns_limit_l_min -31
_diffrn_reflns_number 62642
_diffrn_reflns_point_group_measured_fraction_full 0.998
_diffrn_reflns_point_group_measured_fraction_max 0.974
_diffrn_reflns_theta_full 25.242
_diffrn_reflns_theta_max 25.848
_diffrn_reflns_theta_min 2.198
_diffrn_standards_number 0
_exptl_absorpt_coefficient_mu 0.247
_exptl_absorpt_correction_T_max 0.7280
_exptl_absorpt_correction_T_min 0.4711
_exptl_absorpt_correction_type none
_exptl_absorpt_process_details
;
SADABS-2016/2 (Bruker,2016/2) was used for absorption correction.
wR2(int) was 0.1898 before and 0.1370 after correction.
The Ratio of minimum to maximum transmission is 0.6471.
The \l/2 correction factor is Not present.
;
_exptl_crystal_colour 'clear reddish red'
_exptl_crystal_colour_lustre clear
_exptl_crystal_colour_modifier reddish
_exptl_crystal_colour_primary red
_exptl_crystal_density_diffrn 1.540
_exptl_crystal_description block
_exptl_crystal_F_000 1052
_exptl_crystal_size_max 0.37
_exptl_crystal_size_mid 0.12
_exptl_crystal_size_min 0.09
_refine_diff_density_max 0.606
_refine_diff_density_min -0.351
_refine_diff_density_rms 0.078
_refine_ls_extinction_method none
_refine_ls_goodness_of_fit_ref 1.104
_refine_ls_hydrogen_treatment constr
_refine_ls_matrix_type full
_refine_ls_number_parameters 865
_refine_ls_number_reflns 8381
_refine_ls_number_restraints 2305
_refine_ls_restrained_S_all 2.331
_refine_ls_R_factor_all 0.1898
_refine_ls_R_factor_gt 0.1382
_refine_ls_shift/su_max 0.000
_refine_ls_shift/su_mean 0.000
_refine_ls_structure_factor_coef Fsqd
_refine_ls_weighting_details 'w=1/[\s^2^(Fo^2^)+(0.1617P)^2^+5.1022P] where P=(Fo^2^+2Fc^2^)/3'
_refine_ls_weighting_scheme calc
_refine_ls_wR_factor_gt 0.3491
_refine_ls_wR_factor_ref 0.3834
_reflns_Friedel_coverage 0.000
_reflns_number_gt 5134
_reflns_number_total 8381
_reflns_threshold_expression 'I > 2\s(I)'
_cod_data_source_file d5mh02406d2.cif
_cod_data_source_block TETPTPYR
_cod_original_cell_volume 2236.2(15)
_cod_database_code 1577053
_shelx_shelxl_version_number 2019/3
_shelx_space_group_comment
;
The symmetry employed for this shelxl refinement is uniquely defined
by the following loop, which should always be used as a source of
symmetry information in preference to the above space-group names.
They are only intended as comments.
;
_shelx_estimated_absorpt_t_max 0.978
_shelx_estimated_absorpt_t_min 0.914
_olex2_refinement_description
;
1. Fixed Uiso
 At 1.2 times of:
  All C(H) groups, All C(H,H) groups
 At 1.5 times of:
  All C(H,H,H) groups
2. Restrained distances
 C40-C35 \\sim C40A-C31A
 with sigma of 0.02
 C40-C39 \\sim C40A-C39A
 with sigma of 0.02
 C28-C39 \\sim C38A-C39A
 with sigma of 0.02
 C39-C38 \\sim C39A-C28A
 with sigma of 0.02
 C35-C39 \\sim C31A-C39A
 with sigma of 0.04
 C37-C39 \\sim C29A-C39A
 with sigma of 0.04
 C40-C31 \\sim C40A-C35A
 with sigma of 0.02
 C35-C36 \\sim C31A-C30A
 with sigma of 0.02
 C39-C25 \\sim C39A-C27A
 with sigma of 0.04
 C39-C27 \\sim C39A-C25A
 with sigma of 0.04
 C39-C31 \\sim C39A-C35A
 with sigma of 0.04
 C39-C29 \\sim C39A-C37A
 with sigma of 0.04
 C35-C34 \\sim C31A-C32A
 with sigma of 0.02
 C36-C37 \\sim C30A-C29A
 with sigma of 0.02
 C37-C38 \\sim C29A-C28A
 with sigma of 0.02
 C28-C27 \\sim C38A-C25A
 with sigma of 0.02
 C28-C29 \\sim C38A-C37A
 with sigma of 0.02
 C38-C25 \\sim C28A-C27A
 with sigma of 0.02
 C25-C26 \\sim C27A-C26A
 with sigma of 0.02
 C26-C27 \\sim C26A-C25A
 with sigma of 0.02
 C31-C30 \\sim C35A-C36A
 with sigma of 0.02
 C31-C32 \\sim C35A-C34A
 with sigma of 0.02
 C29-C30 \\sim C37A-C36A
 with sigma of 0.02
 C34-C33 \\sim C32A-C33A
 with sigma of 0.02
 C33-C32 \\sim C33A-C34A
 with sigma of 0.02
 C40-C36 \\sim C40A-C30A
 with sigma of 0.04
 C40-C28 \\sim C40A-C38A
 with sigma of 0.04
 C40-C38 \\sim C40A-C28A
 with sigma of 0.04
 C40-C30 \\sim C40A-C36A
 with sigma of 0.04
 C40-C34 \\sim C40A-C32A
 with sigma of 0.04
 C40-C32 \\sim C40A-C34A
 with sigma of 0.04
 C35-C37 \\sim C31A-C29A
 with sigma of 0.04
 C35-C31 \\sim C31A-C35A
 with sigma of 0.04
 C35-C33 \\sim C31A-C33A
 with sigma of 0.04
 C36-C38 \\sim C30A-C28A
 with sigma of 0.04
 C36-C34 \\sim C30A-C32A
 with sigma of 0.04
 C37-C25 \\sim C29A-C27A
 with sigma of 0.04
 C28-C38 \\sim C38A-C28A
 with sigma of 0.04
 C28-C26 \\sim C38A-C26A
 with sigma of 0.04
 C28-C30 \\sim C38A-C36A
 with sigma of 0.04
 C38-C26 \\sim C28A-C26A
 with sigma of 0.04
 C25-C27 \\sim C27A-C25A
 with sigma of 0.04
 C27-C29 \\sim C25A-C37A
 with sigma of 0.04
 C31-C29 \\sim C35A-C37A
 with sigma of 0.04
 C31-C33 \\sim C35A-C33A
 with sigma of 0.04
 C30-C32 \\sim C36A-C34A
 with sigma of 0.04
 C34-C32 \\sim C32A-C34A
 with sigma of 0.04
 P5-F2 \\sim P5-F2A
 with sigma of 0.02
 P5-F3 \\sim P5-F3A
 with sigma of 0.02
 P5-F5 \\sim P5-F5A
 with sigma of 0.02
 P5-F6 \\sim P5-F6A
 with sigma of 0.02
 P5-F4 \\sim P5-F4A
 with sigma of 0.02
 P5-F1 \\sim P5-F1A
 with sigma of 0.02
 F1-F4 \\sim F1-F6 \\sim F1-F3 \\sim F1-F5 \\sim F1A-F4A \\sim F1A-F3A \\sim
F1A-F6A \\sim F1A-F5A \\sim F4A-
 F2A \\sim F4A-F3A \\sim F4A-F5A \\sim F4-F2 \\sim F4-F3 \\sim F4-F5 \\sim
F6-F2 \\sim F6-F3 \\sim F6-F5 \\sim F2A-
 F3A \\sim F2A-F6A \\sim F2A-F5A \\sim F3A-F6A \\sim F3A-F5A \\sim F6A-F5A
\\sim F2-F3 \\sim F2-F5 \\sim F3-F5
 with sigma of 0.04
 P5-F1 \\sim P5-F1A \\sim P5-F4A \\sim P5-F4 \\sim P5-F6 \\sim P5-F2A \\sim
P5-F3A \\sim P5-F6A \\sim P5-F2 ~
 P5-F3 \\sim P5-F5 \\sim P5-F5A
 with sigma of 0.02
 P2-F11 \\sim P2-F11A
 with sigma of 0.02
 P2-F12 \\sim P2-F12A
 with sigma of 0.02
 P2-F9 \\sim P2-F9A
 with sigma of 0.02
 P2-F10 \\sim P2-F10A
 with sigma of 0.02
 P2-F7 \\sim P2-F7A
 with sigma of 0.02
 P2-F8 \\sim P2-F8A
 with sigma of 0.02
 F8-F7 \\sim F8-F10 \\sim F8-F12 \\sim F8-F9 \\sim F8A-F7A \\sim F8A-F10A \\sim
F8A-F9A \\sim F8A-F12A ~
 F7A-F11A \\sim F7A-F9A \\sim F7A-F12A \\sim F7-F12 \\sim F7-F11 \\sim F7-F9
\\sim F10-F12 \\sim F10-F11 ~
 F10-F9 \\sim F10A-F11A \\sim F10A-F9A \\sim F10A-F12A \\sim F11A-F9A \\sim
F11A-F12A \\sim F12-F11 ~
 F12-F9 \\sim F11-F9 \\sim F9A-F12A
 with sigma of 0.04
 P2-F8 \\sim P2-F8A \\sim P2-F7A \\sim P2-F7 \\sim P2-F10 \\sim P2-F10A \\sim
P2-F11A \\sim P2-F12 \\sim P2-
 F11 \\sim P2-F9A \\sim P2-F12A \\sim P2-F9
 with sigma of 0.02
3. Uiso/Uaniso restraints and constraints
C25A \\sim C26A \\sim C27A \\sim C28A \\sim C29A \\sim C30A \\sim C31A \\sim
C32A \\sim C33A \\sim C34A \\sim C35A \\sim C36A \\sim C37A \\sim C38A \\sim
C39A \\sim C40A \\sim C25 \\sim C26 \\sim C27 \\sim C28 \\sim C29 \\sim C30
\\sim C31 \\sim C32 \\sim C33 \\sim C34 \\sim C35 \\sim C36 \\sim C37 \\sim C38
\\sim C39 \\sim C40: within 2A with sigma of 0.04 and sigma for terminal atoms
of 0.04 within 2A
P5 \\sim F1 \\sim F1A \\sim F2 \\sim F2A \\sim F3 \\sim F3A \\sim F4 \\sim F4A
\\sim F5 \\sim F5A \\sim F6 \\sim F6A: within 2A with sigma of 0.04 and sigma
for terminal atoms of 0.08 within 2A
P2 \\sim F7 \\sim F7A \\sim F8 \\sim F8A \\sim F9 \\sim F9A \\sim F10 \\sim
F10A \\sim F11 \\sim F11A \\sim F12 \\sim F12A: within 2A with sigma of 0.04
and sigma for terminal atoms of 0.08 within 2A
4. Rigid body (RIGU) restrains
 C25A, C26A, C27A, C28A, C29A, C30A, C31A, C32A, C33A, C34A, C35A, C36A, C37A,
 C38A, C39A, C40A, C25, C26, C27, C28, C29, C30, C31, C32, C33, C34, C35, C36,
 C37, C38, C39, C40
 with sigma for 1-2 distances of 0.004 and sigma for 1-3 distances of 0.004
 P5, F1, F1A, F2, F2A, F3, F3A, F4, F4A, F5, F5A, F6, F6A
 with sigma for 1-2 distances of 0.004 and sigma for 1-3 distances of 0.004
 P2, F7, F7A, F8, F8A, F9, F9A, F10, F10A, F11, F11A, F12, F12A
 with sigma for 1-2 distances of 0.004 and sigma for 1-3 distances of 0.004
5. Others
 Sof(C25A)=Sof(H25A)=Sof(C26A)=Sof(H26A)=Sof(C27A)=Sof(H27A)=Sof(C28A)=
 Sof(C29A)=Sof(H29A)=Sof(C30A)=Sof(H30A)=Sof(C31A)=Sof(C32A)=Sof(H32A)=
 Sof(C33A)=Sof(H33A)=Sof(C34A)=Sof(H34A)=Sof(C35A)=Sof(C36A)=Sof(H36A)=
 Sof(C37A)=Sof(H37A)=Sof(C38A)=Sof(C39A)=Sof(C40A)=1-FVAR(1)
 Sof(C25)=Sof(H25)=Sof(C26)=Sof(H26)=Sof(C27)=Sof(H27)=Sof(C28)=Sof(C29)=
 Sof(H29)=Sof(C30)=Sof(H30)=Sof(C31)=Sof(C32)=Sof(H32)=Sof(C33)=Sof(H33)=
 Sof(C34)=Sof(H34)=Sof(C35)=Sof(C36)=Sof(H36)=Sof(C37)=Sof(H37)=Sof(C38)=
 Sof(C39)=Sof(C40)=FVAR(1)
 Sof(F1A)=Sof(F2A)=Sof(F3A)=Sof(F4A)=Sof(F5A)=Sof(F6A)=1-FVAR(2)
 Sof(F1)=Sof(F2)=Sof(F3)=Sof(F4)=Sof(F5)=Sof(F6)=FVAR(2)
 Sof(F7A)=Sof(F8A)=Sof(F9A)=Sof(F10A)=Sof(F11A)=Sof(F12A)=1-FVAR(3)
 Sof(F7)=Sof(F8)=Sof(F9)=Sof(F10)=Sof(F11)=Sof(F12)=FVAR(3)
6.a Secondary CH2 refined with riding coordinates:
 C2(H2a,H2b), C15(H15a,H15b), C23(H23a,H23b)
6.b Aromatic/amide H refined with riding coordinates:
 C3(H3), C4(H4), C6(H6), C7(H7), C11(H11), C12(H12), C13(H13), C14(H14),
 C19(H19), C20(H20), C21(H21), C22(H22), C25A(H25A), C26A(H26A), C27A(H27A),
 C29A(H29A), C30A(H30A), C32A(H32A), C33A(H33A), C34A(H34A), C36A(H36A),
 C37A(H37A), C25(H25), C26(H26), C27(H27), C29(H29), C30(H30), C32(H32),
 C33(H33), C34(H34), C36(H36), C37(H37)
6.c Idealised Me refined as rotating group:
 C1(H1a,H1b,H1c), C16(H16a,H16b,H16c), C24(H24a,H24b,H24c)
;
_olex2_submission_special_instructions 'No special instructions were received'

loop_
_space_group_symop_operation_xyz
'x, y, z'
'-x, -y, -z'

loop_
_atom_site_label
_atom_site_type_symbol
_atom_site_fract_x
_atom_site_fract_y
_atom_site_fract_z
_atom_site_U_iso_or_equiv
_atom_site_adp_type
_atom_site_occupancy
_atom_site_site_symmetry_order
_atom_site_calc_flag
_atom_site_refinement_flags_posn
_atom_site_refinement_flags_adp
_atom_site_refinement_flags_occupancy
_atom_site_disorder_assembly
_atom_site_disorder_group
N1 N 0.5510(7) 0.3403(3) 0.25023(18) 0.0495(12) Uani 1 1 d . . . . .
N2 N 0.5357(7) 0.4967(4) 0.29505(19) 0.0498(12) Uani 1 1 d . . . . .
N3 N 0.5358(7) 0.4971(3) 0.20505(18) 0.0487(12) Uani 1 1 d . . . . .
N4 N 0.5779(9) 0.2441(5) 0.0641(2) 0.0743(16) Uani 1 1 d . . . . .
N5 N 0.5775(10) 0.2441(5) 0.4360(2) 0.0749(16) Uani 1 1 d . . . . .
N6 N 0.5041(8) 0.8651(4) 0.2502(3) 0.0761(18) Uani 1 1 d . . . . .
C1 C 0.398(2) 0.1814(11) -0.0094(5) 0.165(6) Uani 1 1 d . . . . .
H1A H 0.410807 0.138135 -0.038924 0.247 Uiso 1 1 calc R U . . .
H1B H 0.338558 0.247546 -0.019256 0.247 Uiso 1 1 calc R U . . .
H1C H 0.310947 0.151778 0.015381 0.247 Uiso 1 1 calc R U . . .
C2 C 0.6006(18) 0.1915(8) 0.0128(3) 0.113(3) Uani 1 1 d . . . . .
H2A H 0.681749 0.231109 -0.009925 0.136 Uiso 1 1 calc R U . . .
H2B H 0.671152 0.124526 0.017133 0.136 Uiso 1 1 calc R U . . .
C3 C 0.5765(13) 0.1905(6) 0.1070(3) 0.082(2) Uani 1 1 d . . . . .
H3 H 0.585608 0.119535 0.105504 0.098 Uiso 1 1 calc R U . . .
C4 C 0.5619(12) 0.2376(5) 0.1538(3) 0.0710(19) Uani 1 1 d . . . . .
H4 H 0.558623 0.198551 0.183450 0.085 Uiso 1 1 calc R U . . .
C5 C 0.5521(8) 0.3419(4) 0.1568(2) 0.0493(14) Uani 1 1 d . . . . .
C6 C 0.5480(12) 0.3951(5) 0.1123(3) 0.0700(19) Uani 1 1 d . . . . .
H6 H 0.534949 0.466142 0.112972 0.084 Uiso 1 1 calc R U . . .
C7 C 0.5628(14) 0.3454(6) 0.0667(3) 0.086(2) Uani 1 1 d . . . . .
H7 H 0.562399 0.383326 0.036566 0.103 Uiso 1 1 calc R U . . .
C8 C 0.5447(8) 0.3958(4) 0.2072(2) 0.0460(13) Uani 1 1 d . . . . .
C9 C 0.5450(8) 0.3950(4) 0.2928(2) 0.0458(13) Uani 1 1 d . . . . .
C10 C 0.5520(8) 0.3420(4) 0.3433(2) 0.0497(14) Uani 1 1 d . . . . .
C11 C 0.5609(11) 0.2375(5) 0.3465(3) 0.0698(19) Uani 1 1 d . . . . .
H11 H 0.556070 0.198533 0.316927 0.084 Uiso 1 1 calc R U . . .
C12 C 0.5768(12) 0.1909(6) 0.3930(3) 0.080(2) Uani 1 1 d . . . . .
H12 H 0.587455 0.119962 0.394700 0.096 Uiso 1 1 calc R U . . .
C13 C 0.5617(14) 0.3450(6) 0.4335(3) 0.087(2) Uani 1 1 d . . . . .
H13 H 0.560233 0.382496 0.463675 0.104 Uiso 1 1 calc R U . . .
C14 C 0.5474(12) 0.3955(6) 0.3878(2) 0.0712(19) Uani 1 1 d . . . . .
H14 H 0.534602 0.466515 0.387021 0.085 Uiso 1 1 calc R U . . .
C15 C 0.6043(17) 0.1901(8) 0.4867(3) 0.109(3) Uani 1 1 d . . . . .
H15A H 0.671594 0.122491 0.481977 0.130 Uiso 1 1 calc R U . . .
H15B H 0.688178 0.228265 0.509300 0.130 Uiso 1 1 calc R U . . .
C16 C 0.398(2) 0.1823(11) 0.5092(5) 0.162(5) Uani 1 1 d . . . . .
H16A H 0.311368 0.150952 0.485063 0.243 Uiso 1 1 calc R U . . .
H16B H 0.338798 0.249376 0.517419 0.243 Uiso 1 1 calc R U . . .
H16C H 0.408780 0.141538 0.539770 0.243 Uiso 1 1 calc R U . . .
C17 C 0.5292(7) 0.5436(4) 0.2500(2) 0.0457(13) Uani 1 1 d . . . . .
C18 C 0.5217(8) 0.6567(5) 0.2503(3) 0.0548(15) Uani 1 1 d . . . . .
C19 C 0.5173(10) 0.7109(5) 0.2950(3) 0.0635(17) Uani 1 1 d . . . . .
H19 H 0.521962 0.676421 0.326180 0.076 Uiso 1 1 calc R U . . .
C20 C 0.5061(11) 0.8152(6) 0.2942(3) 0.077(2) Uani 1 1 d . . . . .
H20 H 0.499846 0.851337 0.324720 0.093 Uiso 1 1 calc R U . . .
C21 C 0.5077(11) 0.8159(6) 0.2062(4) 0.079(2) Uani 1 1 d . . . . .
H21 H 0.503398 0.852477 0.175698 0.095 Uiso 1 1 calc R U . . .
C22 C 0.5176(9) 0.7109(5) 0.2053(3) 0.0625(17) Uani 1 1 d . . . . .
H22 H 0.521655 0.676694 0.174155 0.075 Uiso 1 1 calc R U . . .
C23 C 0.4888(15) 0.9801(5) 0.2503(4) 0.102(3) Uani 1 1 d . . . . .
H23A H 0.413460 1.005573 0.220380 0.122 Uiso 1 1 calc R U . . .
H23B H 0.415010 1.005034 0.280459 0.122 Uiso 1 1 calc R U . . .
C24 C 0.6912(14) 1.0167(6) 0.2499(4) 0.094(3) Uani 1 1 d . . . . .
H24A H 0.759745 0.996489 0.218673 0.141 Uiso 1 1 calc R U . . .
H24B H 0.767985 0.988071 0.278444 0.141 Uiso 1 1 calc R U . . .
H24C H 0.681063 1.089799 0.252373 0.141 Uiso 1 1 calc R U . . .
C25A C 0.064(4) 0.2686(14) 0.2159(9) 0.079(5) Uani 0.499(15) 1 d D U P A 2
H25A H 0.070126 0.224408 0.188160 0.095 Uiso 0.499(15) 1 calc R U P A 2
C26A C 0.067(4) 0.2330(13) 0.2657(11) 0.082(5) Uani 0.499(15) 1 d D U P A 2
H26A H 0.073560 0.162622 0.270745 0.098 Uiso 0.499(15) 1 calc R U P A 2
C27A C 0.061(3) 0.2953(14) 0.3093(8) 0.078(4) Uani 0.499(15) 1 d D U P A 2
H27A H 0.066664 0.266786 0.341870 0.093 Uiso 0.499(15) 1 calc R U P A 2
C28A C 0.047(5) 0.4009(12) 0.3026(6) 0.061(4) Uani 0.499(15) 1 d D U P A 2
C29A C 0.037(4) 0.4688(19) 0.3453(6) 0.072(4) Uani 0.499(15) 1 d D U P A 2
H29A H 0.039880 0.442905 0.378454 0.087 Uiso 0.499(15) 1 calc R U P A 2
C30A C 0.026(3) 0.5687(18) 0.3374(8) 0.075(4) Uani 0.499(15) 1 d D U P A 2
H30A H 0.020609 0.611421 0.365727 0.089 Uiso 0.499(15) 1 calc R U P A 2
C31A C 0.020(4) 0.6148(12) 0.2873(8) 0.073(4) Uani 0.499(15) 1 d D U P A 2
C32A C 0.013(4) 0.7198(15) 0.2836(10) 0.092(5) Uani 0.499(15) 1 d D U P A 2
H32A H 0.010500 0.762896 0.311721 0.110 Uiso 0.499(15) 1 calc R U P A 2
C33A C 0.011(4) 0.7539(14) 0.2340(12) 0.090(5) Uani 0.499(15) 1 d D U P A 2
H33A H 0.003782 0.824416 0.229583 0.108 Uiso 0.499(15) 1 calc R U P A 2
C34A C 0.018(3) 0.6954(14) 0.1892(9) 0.085(4) Uani 0.499(15) 1 d D U P A 2
H34A H 0.014785 0.726209 0.157091 0.102 Uiso 0.499(15) 1 calc R U P A 2
C35A C 0.030(4) 0.5901(13) 0.1945(7) 0.069(4) Uani 0.499(15) 1 d D U P A 2
C36A C 0.029(4) 0.5198(19) 0.1533(6) 0.071(4) Uani 0.499(15) 1 d D U P A 2
H36A H 0.017792 0.545843 0.120272 0.086 Uiso 0.499(15) 1 calc R U P A 2
C37A C 0.044(3) 0.4184(17) 0.1593(7) 0.071(4) Uani 0.499(15) 1 d D U P A 2
H37A H 0.048881 0.376140 0.130851 0.085 Uiso 0.499(15) 1 calc R U P A 2
C38A C 0.052(5) 0.3750(12) 0.2095(7) 0.065(4) Uani 0.499(15) 1 d D U P A 2
C39A C 0.026(7) 0.4423(10) 0.2523(5) 0.055(5) Uani 0.499(15) 1 d D U P A 2
C40A C 0.028(9) 0.5477(10) 0.2451(6) 0.056(4) Uani 0.499(15) 1 d D U P A 2
C25 C 0.062(4) 0.2690(14) 0.2847(9) 0.080(5) Uani 0.501(15) 1 d D U P A 1
H25 H 0.067021 0.224823 0.312631 0.096 Uiso 0.501(15) 1 calc R U P A 1
C26 C 0.065(3) 0.2333(13) 0.2348(11) 0.080(5) Uani 0.501(15) 1 d D U P A 1
H26 H 0.071516 0.162947 0.230167 0.096 Uiso 0.501(15) 1 calc R U P A 1
C27 C 0.060(3) 0.2943(14) 0.1908(8) 0.076(4) Uani 0.501(15) 1 d D U P A 1
H27 H 0.064377 0.265528 0.158374 0.091 Uiso 0.501(15) 1 calc R U P A 1
C28 C 0.047(5) 0.3998(12) 0.1975(6) 0.060(4) Uani 0.501(15) 1 d D U P A 1
C29 C 0.042(4) 0.4683(19) 0.1548(6) 0.075(5) Uani 0.501(15) 1 d D U P A 1
H29 H 0.047684 0.442924 0.121612 0.089 Uiso 0.501(15) 1 calc R U P A 1
C30 C 0.028(3) 0.5687(18) 0.1628(8) 0.076(4) Uani 0.501(15) 1 d D U P A 1
H30 H 0.021545 0.611740 0.134410 0.092 Uiso 0.501(15) 1 calc R U P A 1
C31 C 0.023(4) 0.6139(12) 0.2120(8) 0.072(4) Uani 0.501(15) 1 d D U P A 1
C32 C 0.019(5) 0.7195(15) 0.2177(11) 0.094(5) Uani 0.501(15) 1 d D U P A 1
H32 H 0.018709 0.763933 0.189891 0.113 Uiso 0.501(15) 1 calc R U P A 1
C33 C 0.016(4) 0.7532(14) 0.2679(12) 0.093(5) Uani 0.501(15) 1 d D U P A 1
H33 H 0.009086 0.823559 0.272470 0.111 Uiso 0.501(15) 1 calc R U P A 1
C34 C 0.022(3) 0.6943(14) 0.3120(9) 0.085(4) Uani 0.501(15) 1 d D U P A 1
H34 H 0.019782 0.723524 0.344337 0.102 Uiso 0.501(15) 1 calc R U P A 1
C35 C 0.032(3) 0.5901(12) 0.3052(7) 0.063(4) Uani 0.501(15) 1 d D U P A 1
C36 C 0.031(4) 0.5194(19) 0.3468(6) 0.071(4) Uani 0.501(15) 1 d D U P A 1
H36 H 0.018866 0.545219 0.379802 0.086 Uiso 0.501(15) 1 calc R U P A 1
C37 C 0.046(3) 0.4184(17) 0.3408(7) 0.071(4) Uani 0.501(15) 1 d D U P A 1
H37 H 0.051775 0.375858 0.369276 0.085 Uiso 0.501(15) 1 calc R U P A 1
C38 C 0.052(5) 0.3753(12) 0.2908(7) 0.066(4) Uani 0.501(15) 1 d D U P A 1
C39 C 0.052(6) 0.4418(10) 0.2480(5) 0.047(4) Uani 0.501(15) 1 d D U P A 1
C40 C 0.037(9) 0.5474(10) 0.2551(6) 0.055(4) Uani 0.501(15) 1 d D U P A 1
P2 P 0.0883(5) -0.0198(2) 0.38861(10) 0.1053(9) Uani 1 1 d D U . . .
F7 F 0.051(3) 0.0945(8) 0.3782(9) 0.212(7) Uani 0.66(2) 1 d D U P B 1
F7A F 0.038(5) 0.0972(11) 0.4014(13) 0.175(10) Uani 0.34(2) 1 d D U P B 2
F8 F 0.035(4) -0.0095(15) 0.4451(4) 0.198(7) Uani 0.66(2) 1 d D U P B 1
F8A F 0.162(6) -0.031(2) 0.4450(6) 0.206(11) Uani 0.34(2) 1 d D U P B 2
F9 F -0.1329(16) -0.0360(16) 0.3765(6) 0.189(6) Uani 0.66(2) 1 d D U P B 1
F9A F -0.121(3) -0.035(2) 0.4027(15) 0.204(10) Uani 0.34(2) 1 d D U P B 2
F10 F 0.130(3) -0.1364(8) 0.3979(8) 0.194(7) Uani 0.66(2) 1 d D U P B 1
F10A F 0.157(5) -0.1312(12) 0.3773(13) 0.165(9) Uani 0.34(2) 1 d D U P B 2
F11 F 0.124(2) -0.0401(14) 0.3295(4) 0.157(5) Uani 0.66(2) 1 d D U P B 1
F11A F 0.024(6) 0.001(3) 0.3323(7) 0.201(11) Uani 0.34(2) 1 d D U P B 2
F12 F 0.3128(16) -0.0137(14) 0.3973(8) 0.190(6) Uani 0.66(2) 1 d D U P B 1
F12A F 0.295(3) 0.009(2) 0.3730(13) 0.176(9) Uani 0.34(2) 1 d D U P B 2
P5 P 0.0884(5) -0.0198(2) 0.11156(10) 0.1054(9) Uani 1 1 d D U . . .
F1 F 0.021(4) -0.0060(17) 0.0551(5) 0.199(8) Uani 0.58(3) 1 d D U P C 1
F1A F -0.146(2) -0.032(2) 0.1032(12) 0.193(9) Uani 0.42(3) 1 d D U P C 2
F2 F 0.133(3) -0.0425(17) 0.1706(4) 0.169(7) Uani 0.58(3) 1 d D U P C 1
F2A F 0.327(2) -0.004(3) 0.1220(11) 0.189(10) Uani 0.42(3) 1 d D U P C 2
F3 F 0.302(2) -0.0058(17) 0.0993(10) 0.199(8) Uani 0.58(3) 1 d D U P C 1
F3A F 0.131(5) -0.0318(19) 0.0575(5) 0.200(9) Uani 0.42(3) 1 d D U P C 2
F4 F 0.040(4) 0.0940(10) 0.1238(10) 0.225(9) Uani 0.58(3) 1 d D U P C 1
F4A F 0.055(5) 0.0981(10) 0.1016(12) 0.183(9) Uani 0.42(3) 1 d D U P C 2
F5 F -0.1243(19) -0.042(2) 0.1247(8) 0.192(7) Uani 0.58(3) 1 d D U P C 1
F5A F 0.054(5) -0.005(3) 0.1654(5) 0.190(9) Uani 0.42(3) 1 d D U P C 2
F6 F 0.141(4) -0.1353(9) 0.1008(9) 0.194(8) Uani 0.58(3) 1 d D U P C 1
F6A F 0.141(5) -0.1353(11) 0.1205(12) 0.178(9) Uani 0.42(3) 1 d D U P C 2
P1 P 0.000000 0.500000 0.500000 0.0991(11) Uani 1 2 d S . P . .
F16 F 0.0212(11) 0.4004(5) 0.4666(2) 0.140(2) Uani 1 1 d . . . . .
F17 F -0.1671(9) 0.5434(5) 0.46115(19) 0.125(2) Uani 1 1 d . . . . .
F18 F 0.1715(11) 0.5474(5) 0.4667(2) 0.139(2) Uani 1 1 d . . . . .
P6 P 0.000000 0.500000 0.000000 0.1002(12) Uani 1 2 d S . P . .
F13 F 0.1721(11) 0.5479(5) 0.0332(2) 0.140(2) Uani 1 1 d . . . . .
F14 F 0.0213(11) 0.4004(5) 0.0332(2) 0.141(2) Uani 1 1 d . . . . .
F15 F -0.1674(10) 0.5432(5) 0.03897(18) 0.125(2) Uani 1 1 d . . . . .

loop_
_atom_site_aniso_label
_atom_site_aniso_U_11
_atom_site_aniso_U_22
_atom_site_aniso_U_33
_atom_site_aniso_U_23
_atom_site_aniso_U_13
_atom_site_aniso_U_12
N1 0.042(3) 0.046(3) 0.060(3) -0.002(2) 0.001(2) 0.002(2)
N2 0.039(3) 0.048(3) 0.062(3) -0.001(2) 0.000(2) -0.004(2)
N3 0.041(3) 0.042(3) 0.062(3) 0.003(2) 0.000(2) -0.0028(19)
N4 0.083(4) 0.080(4) 0.060(4) -0.013(3) 0.006(3) -0.002(3)
N5 0.088(4) 0.075(4) 0.061(4) 0.010(3) -0.003(3) -0.002(3)
N6 0.052(3) 0.049(3) 0.127(6) -0.002(4) 0.000(3) 0.000(2)
C1 0.157(12) 0.204(14) 0.134(10) -0.079(10) -0.026(9) -0.013(10)
C2 0.161(10) 0.110(7) 0.070(5) -0.031(5) 0.011(6) -0.013(6)
C3 0.104(6) 0.055(4) 0.084(6) -0.008(4) -0.011(4) 0.008(4)
C4 0.094(5) 0.061(4) 0.056(4) -0.003(3) -0.005(3) 0.004(4)
C5 0.038(3) 0.051(4) 0.058(4) 0.001(3) 0.000(2) -0.002(2)
C6 0.096(5) 0.056(4) 0.060(4) 0.002(3) -0.001(4) -0.013(4)
C7 0.130(7) 0.076(6) 0.053(4) 0.001(4) 0.004(4) -0.018(5)
C8 0.031(3) 0.052(4) 0.055(3) 0.000(3) 0.000(2) -0.004(2)
C9 0.034(3) 0.049(4) 0.055(3) -0.004(3) -0.001(2) -0.005(2)
C10 0.037(3) 0.052(4) 0.060(4) -0.001(3) -0.004(2) -0.002(2)
C11 0.090(5) 0.066(5) 0.053(4) 0.004(3) 0.006(3) 0.005(4)
C12 0.099(6) 0.056(4) 0.082(5) 0.007(4) 0.008(4) 0.009(4)
C13 0.131(7) 0.076(6) 0.056(4) -0.008(4) -0.005(4) -0.021(5)
C14 0.098(5) 0.064(4) 0.053(4) -0.002(3) -0.007(3) -0.016(4)
C15 0.144(9) 0.107(7) 0.074(6) 0.027(5) -0.006(6) -0.003(6)
C16 0.142(11) 0.207(14) 0.135(10) 0.081(10) 0.022(8) -0.002(9)
C17 0.028(3) 0.047(3) 0.061(4) -0.004(3) 0.000(2) -0.001(2)
C18 0.035(3) 0.056(4) 0.073(4) -0.001(3) 0.001(3) -0.009(2)
C19 0.059(4) 0.050(4) 0.082(5) -0.007(3) 0.011(3) -0.008(3)
C20 0.072(5) 0.058(5) 0.101(6) -0.015(4) 0.011(4) -0.006(3)
C21 0.071(5) 0.060(5) 0.105(6) 0.020(4) -0.005(4) -0.002(3)
C22 0.055(4) 0.050(4) 0.081(5) 0.001(3) -0.008(3) -0.003(3)
C23 0.109(7) 0.045(4) 0.153(9) -0.001(5) -0.001(6) -0.013(4)
C24 0.099(6) 0.055(5) 0.129(7) 0.002(5) -0.004(5) -0.010(4)
C25A 0.054(9) 0.083(8) 0.100(10) -0.006(8) 0.001(11) -0.002(9)
C26A 0.060(9) 0.077(9) 0.109(11) 0.004(7) -0.005(11) -0.005(9)
C27A 0.054(8) 0.089(8) 0.090(9) 0.019(7) -0.007(9) -0.009(8)
C28A 0.039(7) 0.085(7) 0.061(7) 0.003(6) 0.004(8) -0.009(8)
C29A 0.046(8) 0.108(9) 0.061(7) -0.008(8) 0.002(7) 0.004(12)
C30A 0.044(8) 0.103(9) 0.075(8) -0.024(8) 0.000(8) 0.000(9)
C31A 0.044(8) 0.085(7) 0.089(8) -0.017(6) -0.004(8) -0.003(7)
C32A 0.053(9) 0.085(8) 0.139(11) -0.013(9) -0.011(11) -0.009(9)
C33A 0.042(8) 0.083(10) 0.147(12) -0.001(8) -0.010(11) -0.009(9)
C34A 0.046(8) 0.088(8) 0.120(10) 0.024(7) 0.000(10) -0.001(7)
C35A 0.046(8) 0.085(7) 0.074(7) 0.010(6) -0.004(10) -0.003(7)
C36A 0.055(9) 0.102(9) 0.056(7) 0.009(7) 0.007(7) -0.001(11)
C37A 0.051(8) 0.102(9) 0.060(7) -0.013(7) 0.003(7) -0.006(9)
C38A 0.044(8) 0.081(7) 0.068(7) -0.009(5) 0.007(8) 0.002(8)
C39A 0.036(13) 0.073(6) 0.056(6) -0.002(5) 0.011(6) 0.006(7)
C40A 0.032(9) 0.074(6) 0.062(6) 0.000(5) -0.003(9) -0.001(6)
C25 0.053(8) 0.085(8) 0.102(10) 0.007(8) 0.004(11) -0.002(9)
C26 0.054(9) 0.075(9) 0.112(11) -0.003(7) 0.004(11) -0.014(8)
C27 0.052(8) 0.087(8) 0.090(9) -0.024(7) 0.008(9) -0.007(7)
C28 0.040(7) 0.082(7) 0.060(7) -0.005(6) 0.000(8) -0.008(8)
C29 0.056(9) 0.108(10) 0.060(7) 0.005(8) 0.002(7) -0.005(12)
C30 0.053(8) 0.103(9) 0.072(8) 0.022(7) 0.002(8) -0.002(9)
C31 0.045(7) 0.081(7) 0.088(8) 0.014(6) 0.000(9) -0.002(7)
C32 0.058(10) 0.083(8) 0.141(11) 0.007(9) 0.003(12) -0.009(10)
C33 0.050(9) 0.079(10) 0.150(12) -0.002(8) -0.002(11) -0.008(9)
C34 0.050(8) 0.084(7) 0.120(10) -0.031(7) -0.012(9) -0.007(7)
C35 0.038(7) 0.079(7) 0.071(7) -0.010(6) -0.005(9) 0.003(7)
C36 0.057(9) 0.105(9) 0.052(7) -0.007(7) -0.003(7) 0.000(11)
C37 0.048(8) 0.102(9) 0.063(7) 0.015(7) 0.008(7) 0.000(9)
C38 0.046(8) 0.082(7) 0.069(7) 0.011(5) -0.003(8) 0.002(8)
C39 0.015(8) 0.071(6) 0.056(6) -0.001(5) 0.001(6) -0.008(6)
C40 0.032(9) 0.071(6) 0.064(6) -0.003(5) -0.001(9) -0.008(6)
P2 0.1126(19) 0.1060(19) 0.0936(17) 0.0103(14) 0.0122(14) 0.0173(15)
F7 0.260(15) 0.124(7) 0.243(18) 0.059(8) 0.051(14) 0.046(8)
F7A 0.21(2) 0.120(9) 0.18(2) 0.017(12) 0.025(18) 0.062(12)
F8 0.272(17) 0.225(14) 0.092(6) -0.024(8) 0.022(8) 0.022(14)
F8A 0.33(3) 0.185(18) 0.084(9) 0.007(10) -0.002(12) 0.13(2)
F9 0.138(7) 0.291(15) 0.138(11) 0.018(11) -0.008(7) -0.016(8)
F9A 0.164(11) 0.210(19) 0.23(3) 0.07(2) 0.115(14) 0.017(14)
F10 0.294(18) 0.106(6) 0.177(13) 0.011(7) -0.042(13) 0.016(8)
F10A 0.20(2) 0.126(10) 0.17(2) -0.041(12) 0.048(17) 0.016(11)
F11 0.112(8) 0.246(14) 0.109(6) -0.003(7) 0.013(5) 0.028(8)
F11A 0.21(2) 0.28(2) 0.112(10) 0.046(14) -0.012(13) -0.02(2)
F12 0.145(7) 0.200(12) 0.226(15) 0.021(12) -0.063(8) -0.017(8)
F12A 0.157(11) 0.19(2) 0.185(19) -0.073(17) 0.057(12) -0.052(13)
P5 0.1138(19) 0.1061(19) 0.0925(17) -0.0102(14) -0.0108(14) 0.0188(15)
F1 0.267(19) 0.222(17) 0.107(7) 0.044(9) -0.048(9) 0.000(15)
F1A 0.150(9) 0.194(17) 0.23(2) -0.030(18) -0.100(12) 0.008(11)
F2 0.130(11) 0.251(16) 0.119(7) 0.009(8) -0.036(7) 0.048(10)
F2A 0.132(9) 0.26(2) 0.181(18) 0.120(16) -0.034(10) -0.038(11)
F3 0.138(9) 0.190(14) 0.27(2) 0.006(16) 0.043(10) -0.019(10)
F3A 0.32(2) 0.186(16) 0.078(8) -0.012(9) -0.012(11) 0.110(18)
F4 0.286(19) 0.124(8) 0.25(2) -0.058(10) -0.048(17) 0.063(10)
F4A 0.220(19) 0.108(8) 0.21(2) -0.022(10) -0.001(17) 0.035(10)
F5 0.123(8) 0.308(18) 0.144(13) 0.006(13) -0.005(8) -0.012(10)
F5A 0.173(19) 0.29(2) 0.106(8) -0.040(11) 0.008(10) -0.002(19)
F6 0.292(19) 0.105(7) 0.180(15) -0.004(8) 0.076(14) 0.016(9)
F6A 0.211(18) 0.136(9) 0.18(2) 0.053(11) 0.008(17) 0.039(11)
P1 0.124(3) 0.128(3) 0.0469(16) -0.0123(17) -0.0022(16) -0.023(2)
F16 0.194(7) 0.149(5) 0.079(3) -0.030(3) -0.013(4) -0.013(4)
F17 0.143(5) 0.154(5) 0.075(3) -0.006(3) -0.022(3) -0.002(4)
F18 0.156(5) 0.186(6) 0.080(3) 0.001(4) 0.009(3) -0.057(5)
P6 0.125(3) 0.128(3) 0.0492(16) 0.0110(17) 0.0012(17) -0.023(2)
F13 0.156(6) 0.185(6) 0.084(4) 0.002(4) -0.006(3) -0.055(5)
F14 0.197(7) 0.144(5) 0.082(4) 0.032(3) 0.015(4) -0.010(4)
F15 0.146(5) 0.156(5) 0.071(3) 0.000(3) 0.028(3) 0.000(4)

loop_
_atom_type_symbol
_atom_type_description
_atom_type_scat_dispersion_real
_atom_type_scat_dispersion_imag
_atom_type_scat_source
C C 0.0033 0.0016 'International Tables Vol C Tables 4.2.6.8 and 6.1.1.4'
H H 0.0000 0.0000 'International Tables Vol C Tables 4.2.6.8 and 6.1.1.4'
F F 0.0171 0.0103 'International Tables Vol C Tables 4.2.6.8 and 6.1.1.4'
N N 0.0061 0.0033 'International Tables Vol C Tables 4.2.6.8 and 6.1.1.4'
P P 0.1023 0.0942 'International Tables Vol C Tables 4.2.6.8 and 6.1.1.4'

loop_
_geom_angle_atom_site_label_1
_geom_angle_atom_site_label_2
_geom_angle_atom_site_label_3
_geom_angle
_geom_angle_site_symmetry_1
_geom_angle_site_symmetry_3
_geom_angle_publ_flag
C9 N1 C8 114.4(5) . . ?
C17 N2 C9 114.7(5) . . ?
C17 N3 C8 115.1(5) . . ?
C3 N4 C2 120.9(7) . . ?
C3 N4 C7 118.9(6) . . ?
C7 N4 C2 120.2(7) . . ?
C12 N5 C15 120.3(7) . . ?
C13 N5 C12 119.1(6) . . ?
C13 N5 C15 120.6(7) . . ?
C20 N6 C23 119.4(8) . . ?
C21 N6 C20 121.1(6) . . ?
C21 N6 C23 119.5(8) . . ?
H1A C1 H1B 109.5 . . ?
H1A C1 H1C 109.5 . . ?
H1B C1 H1C 109.5 . . ?
C2 C1 H1A 109.5 . . ?
C2 C1 H1B 109.5 . . ?
C2 C1 H1C 109.5 . . ?
N4 C2 H2A 109.7 . . ?
N4 C2 H2B 109.7 . . ?
C1 C2 N4 109.7(9) . . ?
C1 C2 H2A 109.7 . . ?
C1 C2 H2B 109.7 . . ?
H2A C2 H2B 108.2 . . ?
N4 C3 H3 119.4 . . ?
N4 C3 C4 121.2(7) . . ?
C4 C3 H3 119.4 . . ?
C3 C4 H4 119.9 . . ?
C5 C4 C3 120.2(7) . . ?
C5 C4 H4 119.9 . . ?
C4 C5 C8 121.7(6) . . ?
C6 C5 C4 117.4(6) . . ?
C6 C5 C8 120.9(6) . . ?
C5 C6 H6 119.8 . . ?
C5 C6 C7 120.5(7) . . ?
C7 C6 H6 119.8 . . ?
N4 C7 C6 121.6(7) . . ?
N4 C7 H7 119.2 . . ?
C6 C7 H7 119.2 . . ?
N1 C8 C5 119.0(5) . . ?
N3 C8 N1 125.1(5) . . ?
N3 C8 C5 115.9(5) . . ?
N1 C9 N2 125.5(5) . . ?
N1 C9 C10 119.6(5) . . ?
N2 C9 C10 115.0(5) . . ?
C11 C10 C9 120.9(5) . . ?
C14 C10 C9 121.3(6) . . ?
C14 C10 C11 117.8(6) . . ?
C10 C11 H11 120.1 . . ?
C12 C11 C10 119.8(7) . . ?
C12 C11 H11 120.1 . . ?
N5 C12 C11 121.7(7) . . ?
N5 C12 H12 119.2 . . ?
C11 C12 H12 119.2 . . ?
N5 C13 H13 119.3 . . ?
N5 C13 C14 121.5(7) . . ?
C14 C13 H13 119.3 . . ?
C10 C14 C13 120.1(7) . . ?
C10 C14 H14 120.0 . . ?
C13 C14 H14 120.0 . . ?
N5 C15 H15A 110.2 . . ?
N5 C15 H15B 110.2 . . ?
H15A C15 H15B 108.5 . . ?
C16 C15 N5 107.7(8) . . ?
C16 C15 H15A 110.2 . . ?
C16 C15 H15B 110.2 . . ?
C15 C16 H16A 109.5 . . ?
C15 C16 H16B 109.5 . . ?
C15 C16 H16C 109.5 . . ?
H16A C16 H16B 109.5 . . ?
H16A C16 H16C 109.5 . . ?
H16B C16 H16C 109.5 . . ?
N2 C17 C18 116.9(5) . . ?
N3 C17 N2 125.2(5) . . ?
N3 C17 C18 117.9(5) . . ?
C19 C18 C17 121.7(6) . . ?
C19 C18 C22 117.7(6) . . ?
C22 C18 C17 120.6(6) . . ?
C18 C19 H19 119.8 . . ?
C20 C19 C18 120.4(7) . . ?
C20 C19 H19 119.8 . . ?
N6 C20 C19 120.4(7) . . ?
N6 C20 H20 119.8 . . ?
C19 C20 H20 119.8 . . ?
N6 C21 H21 119.8 . . ?
N6 C21 C22 120.5(7) . . ?
C22 C21 H21 119.8 . . ?
C18 C22 C21 119.9(7) . . ?
C18 C22 H22 120.1 . . ?
C21 C22 H22 120.1 . . ?
N6 C23 H23A 109.7 . . ?
N6 C23 H23B 109.7 . . ?
H23A C23 H23B 108.2 . . ?
C24 C23 N6 109.7(7) . . ?
C24 C23 H23A 109.7 . . ?
C24 C23 H23B 109.7 . . ?
C23 C24 H24A 109.5 . . ?
C23 C24 H24B 109.5 . . ?
C23 C24 H24C 109.5 . . ?
H24A C24 H24B 109.5 . . ?
H24A C24 H24C 109.5 . . ?
H24B C24 H24C 109.5 . . ?
C26A C25A H25A 121.8 . . ?
C26A C25A C38A 116.4(17) . . ?
C38A C25A H25A 121.8 . . ?
C25A C26A H26A 117.7 . . ?
C25A C26A C27A 124.7(17) . . ?
C27A C26A H26A 117.7 . . ?
C26A C27A H27A 120.7 . . ?
C28A C27A C26A 118.5(16) . . ?
C28A C27A H27A 120.7 . . ?
C27A C28A C29A 121.4(15) . . ?
C27A C28A C39A 119.3(14) . . ?
C39A C28A C29A 119.1(13) . . ?
C28A C29A H29A 120.2 . . ?
C30A C29A C28A 119.6(16) . . ?
C30A C29A H29A 120.2 . . ?
C29A C30A H30A 118.2 . . ?
C29A C30A C31A 123.6(15) . . ?
C31A C30A H30A 118.2 . . ?
C32A C31A C30A 118.7(17) . . ?
C32A C31A C40A 124.5(18) . . ?
C40A C31A C30A 116.8(13) . . ?
C31A C32A H32A 123.5 . . ?
C33A C32A C31A 113(2) . . ?
C33A C32A H32A 123.5 . . ?
C32A C33A H33A 116.1 . . ?
C32A C33A C34A 127.8(19) . . ?
C34A C33A H33A 116.1 . . ?
C33A C34A H34A 121.2 . . ?
C35A C34A C33A 117.5(18) . . ?
C35A C34A H34A 121.2 . . ?
C34A C35A C36A 124.9(17) . . ?
C34A C35A C40A 118.3(17) . . ?
C36A C35A C40A 116.6(13) . . ?
C35A C36A H36A 118.1 . . ?
C37A C36A C35A 123.8(15) . . ?
C37A C36A H36A 118.1 . . ?
C36A C37A H37A 120.0 . . ?
C36A C37A C38A 120.1(15) . . ?
C38A C37A H37A 120.0 . . ?
C25A C38A C37A 120.2(15) . . ?
C25A C38A C39A 121.3(15) . . ?
C37A C38A C39A 118.3(13) . . ?
C28A C39A C38A 119.0(13) . . ?
C40A C39A C28A 119.4(13) . . ?
C40A C39A C38A 120.0(13) . . ?
C31A C40A C35A 118.8(13) . . ?
C39A C40A C31A 120.9(13) . . ?
C39A C40A C35A 120.3(12) . . ?
C26 C25 H25 121.8 . . ?
C26 C25 C38 116.3(17) . . ?
C38 C25 H25 121.8 . . ?
C25 C26 H26 117.3 . . ?
C25 C26 C27 125.5(17) . . ?
C27 C26 H26 117.3 . . ?
C26 C27 H27 121.3 . . ?
C28 C27 C26 117.5(16) . . ?
C28 C27 H27 121.3 . . ?
C27 C28 C29 121.5(15) . . ?
C27 C28 C39 119.9(14) . . ?
C29 C28 C39 118.5(13) . . ?
C28 C29 H29 120.2 . . ?
C30 C29 C28 119.6(15) . . ?
C30 C29 H29 120.2 . . ?
C29 C30 H30 118.1 . . ?
C29 C30 C31 123.9(15) . . ?
C31 C30 H30 118.1 . . ?
C30 C31 C40 117.5(13) . . ?
C32 C31 C30 120.9(17) . . ?
C32 C31 C40 121.4(18) . . ?
C31 C32 H32 122.6 . . ?
C33 C32 C31 115(2) . . ?
C33 C32 H32 122.6 . . ?
C32 C33 H33 116.2 . . ?
C34 C33 C32 127.6(19) . . ?
C34 C33 H33 116.2 . . ?
C33 C34 H34 121.9 . . ?
C35 C34 C33 116.2(18) . . ?
C35 C34 H34 121.9 . . ?
C34 C35 C36 122.9(17) . . ?
C34 C35 C40 120.7(16) . . ?
C40 C35 C36 116.4(13) . . ?
C35 C36 H36 118.3 . . ?
C37 C36 C35 123.4(15) . . ?
C37 C36 H36 118.3 . . ?
C36 C37 H37 119.8 . . ?
C36 C37 C38 120.3(15) . . ?
C38 C37 H37 119.8 . . ?
C25 C38 C37 120.0(15) . . ?
C25 C38 C39 121.3(15) . . ?
C39 C38 C37 118.7(13) . . ?
C38 C39 C28 119.3(12) . . ?
C40 C39 C28 120.3(12) . . ?
C40 C39 C38 120.2(12) . . ?
C31 C40 C35 119.1(13) . . ?
C39 C40 C31 120.0(12) . . ?
C39 C40 C35 120.8(12) . . ?
F7 P2 F10 178.3(10) . . ?
F7 P2 F11 90.3(8) . . ?
F8 P2 F7 93.7(8) . . ?
F8 P2 F10 87.8(8) . . ?
F8 P2 F11 173.3(9) . . ?
F8A P2 F7A 86.2(11) . . ?
F9 P2 F7 90.9(9) . . ?
F9 P2 F8 90.2(8) . . ?
F9 P2 F10 89.9(9) . . ?
F9 P2 F11 84.4(7) . . ?
F9A P2 F7A 87.1(12) . . ?
F9A P2 F8A 92.1(12) . . ?
F9A P2 F10A 97.6(13) . . ?
F9A P2 F11A 91.1(12) . . ?
F9A P2 F12A 173.2(14) . . ?
F10 P2 F11 88.2(7) . . ?
F10A P2 F7A 174.8(15) . . ?
F10A P2 F8A 91.4(12) . . ?
F10A P2 F11A 92.3(12) . . ?
F11A P2 F7A 89.8(12) . . ?
F11A P2 F8A 174.8(15) . . ?
F12 P2 F7 93.5(9) . . ?
F12 P2 F8 93.8(9) . . ?
F12 P2 F9 173.8(10) . . ?
F12 P2 F10 85.6(8) . . ?
F12 P2 F11 91.4(8) . . ?
F12A P2 F7A 86.6(12) . . ?
F12A P2 F8A 90.2(12) . . ?
F12A P2 F10A 88.8(12) . . ?
F12A P2 F11A 86.2(12) . . ?
F1 P5 F2 172.5(10) . . ?
F1 P5 F6 88.9(9) . . ?
F1A P5 F2A 177.7(13) . . ?
F1A P5 F4A 90.3(11) . . ?
F3 P5 F1 92.6(10) . . ?
F3 P5 F2 94.2(10) . . ?
F3 P5 F4 93.3(11) . . ?
F3 P5 F5 176.0(11) . . ?
F3 P5 F6 86.3(10) . . ?
F3A P5 F1A 91.9(11) . . ?
F3A P5 F2A 90.0(11) . . ?
F3A P5 F4A 87.7(11) . . ?
F3A P5 F6A 90.6(11) . . ?
F4 P5 F1 92.8(10) . . ?
F4 P5 F2 90.0(9) . . ?
F4 P5 F6 178.2(11) . . ?
F4A P5 F2A 88.5(11) . . ?
F5 P5 F1 88.8(9) . . ?
F5 P5 F2 84.2(8) . . ?
F5 P5 F4 90.4(11) . . ?
F5 P5 F6 90.0(11) . . ?
F5A P5 F1A 90.5(11) . . ?
F5A P5 F2A 87.6(11) . . ?
F5A P5 F3A 177.2(14) . . ?
F5A P5 F4A 90.7(11) . . ?
F5A P5 F6A 90.8(12) . . ?
F6 P5 F2 88.3(9) . . ?
F6A P5 F1A 94.3(12) . . ?
F6A P5 F2A 86.9(11) . . ?
F6A P5 F4A 175.1(13) . . ?
F16 P1 F16 180.0 2_566 . ?
F16 P1 F18 90.1(4) . 2_566 ?
F16 P1 F18 90.1(4) 2_566 . ?
F16 P1 F18 89.9(4) 2_566 2_566 ?
F16 P1 F18 89.9(4) . . ?
F17 P1 F16 87.6(3) . . ?
F17 P1 F16 92.4(3) . 2_566 ?
F17 P1 F16 92.4(3) 2_566 . ?
F17 P1 F16 87.6(3) 2_566 2_566 ?
F17 P1 F17 180.0 2_566 . ?
F17 P1 F18 90.2(3) 2_566 . ?
F17 P1 F18 90.2(3) . 2_566 ?
F17 P1 F18 89.8(3) . . ?
F17 P1 F18 89.8(3) 2_566 2_566 ?
F18 P1 F18 180.0 2_566 . ?
F13 P6 F13 180.0 . 2_565 ?
F14 P6 F13 90.2(4) 2_565 2_565 ?
F14 P6 F13 89.8(4) 2_565 . ?
F14 P6 F13 90.2(4) . . ?
F14 P6 F13 89.8(4) . 2_565 ?
F14 P6 F14 180.0(5) 2_565 . ?
F14 P6 F15 87.8(3) 2_565 2_565 ?
F14 P6 F15 87.8(3) . . ?
F14 P6 F15 92.2(3) . 2_565 ?
F14 P6 F15 92.2(3) 2_565 . ?
F15 P6 F13 89.7(3) . . ?
F15 P6 F13 90.3(3) 2_565 . ?
F15 P6 F13 90.3(3) . 2_565 ?
F15 P6 F13 89.7(3) 2_565 2_565 ?
F15 P6 F15 180.0(3) . 2_565 ?

loop_
_geom_bond_atom_site_label_1
_geom_bond_atom_site_label_2
_geom_bond_distance
_geom_bond_site_symmetry_2
_geom_bond_publ_flag
N1 C8 1.338(7) . ?
N1 C9 1.325(7) . ?
N2 C9 1.334(7) . ?
N2 C17 1.327(7) . ?
N3 C8 1.328(7) . ?
N3 C17 1.325(7) . ?
N4 C2 1.512(9) . ?
N4 C3 1.324(9) . ?
N4 C7 1.327(9) . ?
N5 C12 1.325(9) . ?
N5 C13 1.323(9) . ?
N5 C15 1.508(10) . ?
N6 C20 1.321(10) . ?
N6 C21 1.320(10) . ?
N6 C23 1.505(9) . ?
C1 H1A 0.9600 . ?
C1 H1B 0.9600 . ?
C1 H1C 0.9600 . ?
C1 C2 1.462(15) . ?
C2 H2A 0.9700 . ?
C2 H2B 0.9700 . ?
C3 H3 0.9300 . ?
C3 C4 1.372(10) . ?
C4 H4 0.9300 . ?
C4 C5 1.368(9) . ?
C5 C6 1.355(9) . ?
C5 C8 1.496(8) . ?
C6 H6 0.9300 . ?
C6 C7 1.364(10) . ?
C7 H7 0.9300 . ?
C9 C10 1.492(8) . ?
C10 C11 1.372(9) . ?
C10 C14 1.358(8) . ?
C11 H11 0.9300 . ?
C11 C12 1.361(10) . ?
C12 H12 0.9300 . ?
C13 H13 0.9300 . ?
C13 C14 1.367(10) . ?
C14 H14 0.9300 . ?
C15 H15A 0.9700 . ?
C15 H15B 0.9700 . ?
C15 C16 1.481(14) . ?
C16 H16A 0.9600 . ?
C16 H16B 0.9600 . ?
C16 H16C 0.9600 . ?
C17 C18 1.482(8) . ?
C18 C19 1.370(9) . ?
C18 C22 1.374(9) . ?
C19 H19 0.9300 . ?
C19 C20 1.366(9) . ?
C20 H20 0.9300 . ?
C21 H21 0.9300 . ?
C21 C22 1.375(9) . ?
C22 H22 0.9300 . ?
C23 H23A 0.9700 . ?
C23 H23B 0.9700 . ?
C23 C24 1.438(12) . ?
C24 H24A 0.9600 . ?
C24 H24B 0.9600 . ?
C24 H24C 0.9600 . ?
C25A H25A 0.9300 . ?
C25A C26A 1.38(2) . ?
C25A C38A 1.402(19) . ?
C26A H26A 0.9300 . ?
C26A C27A 1.40(2) . ?
C27A H27A 0.9300 . ?
C27A C28A 1.393(18) . ?
C28A C29A 1.430(19) . ?
C28A C39A 1.424(15) . ?
C29A H29A 0.9300 . ?
C29A C30A 1.32(2) . ?
C30A H30A 0.9300 . ?
C30A C31A 1.44(2) . ?
C31A C32A 1.379(19) . ?
C31A C40A 1.412(15) . ?
C32A H32A 0.9300 . ?
C32A C33A 1.37(3) . ?
C33A H33A 0.9300 . ?
C33A C34A 1.40(3) . ?
C34A H34A 0.9300 . ?
C34A C35A 1.386(18) . ?
C35A C36A 1.42(2) . ?
C35A C40A 1.436(16) . ?
C36A H36A 0.9300 . ?
C36A C37A 1.34(2) . ?
C37A H37A 0.9300 . ?
C37A C38A 1.428(19) . ?
C38A C39A 1.430(14) . ?
C39A C40A 1.397(15) . ?
C25 H25 0.9300 . ?
C25 C26 1.39(2) . ?
C25 C38 1.402(19) . ?
C26 H26 0.9300 . ?
C26 C27 1.40(2) . ?
C27 H27 0.9300 . ?
C27 C28 1.393(18) . ?
C28 C29 1.431(19) . ?
C28 C39 1.435(14) . ?
C29 H29 0.9300 . ?
C29 C30 1.33(2) . ?
C30 H30 0.9300 . ?
C30 C31 1.42(2) . ?
C31 C32 1.392(19) . ?
C31 C40 1.421(16) . ?
C32 H32 0.9300 . ?
C32 C33 1.39(3) . ?
C33 H33 0.9300 . ?
C33 C34 1.39(3) . ?
C34 H34 0.9300 . ?
C34 C35 1.376(18) . ?
C35 C36 1.43(2) . ?
C35 C40 1.427(15) . ?
C36 H36 0.9300 . ?
C36 C37 1.33(2) . ?
C37 H37 0.9300 . ?
C37 C38 1.425(19) . ?
C38 C39 1.416(14) . ?
C39 C40 1.396(14) . ?
P2 F7 1.526(10) . ?
P2 F7A 1.584(13) . ?
P2 F8 1.523(9) . ?
P2 F8A 1.558(13) . ?
P2 F9 1.509(10) . ?
P2 F9A 1.442(12) . ?
P2 F10 1.554(10) . ?
P2 F10A 1.529(13) . ?
P2 F11 1.584(9) . ?
P2 F11A 1.551(13) . ?
P2 F12 1.492(10) . ?
P2 F12A 1.484(12) . ?
P5 F1 1.548(10) . ?
P5 F1A 1.566(12) . ?
P5 F2 1.595(10) . ?
P5 F2A 1.611(12) . ?
P5 F3 1.454(11) . ?
P5 F3A 1.449(11) . ?
P5 F4 1.539(11) . ?
P5 F4A 1.569(12) . ?
P5 F5 1.479(11) . ?
P5 F5A 1.437(11) . ?
P5 F6 1.556(11) . ?
P5 F6A 1.547(12) . ?
P1 F16 1.573(6) 2_566 ?
P1 F16 1.573(6) . ?
P1 F17 1.568(5) 2_566 ?
P1 F17 1.568(5) . ?
P1 F18 1.578(6) 2_566 ?
P1 F18 1.578(6) . ?
P6 F13 1.587(6) 2_565 ?
P6 F13 1.587(6) . ?
P6 F14 1.565(6) . ?
P6 F14 1.565(6) 2_565 ?
P6 F15 1.571(5) . ?
P6 F15 1.571(5) 2_565 ?

loop_
_geom_torsion_atom_site_label_1
_geom_torsion_atom_site_label_2
_geom_torsion_atom_site_label_3
_geom_torsion_atom_site_label_4
_geom_torsion
_geom_torsion_site_symmetry_1
_geom_torsion_site_symmetry_2
_geom_torsion_site_symmetry_3
_geom_torsion_site_symmetry_4
_geom_torsion_publ_flag
N1 C9 C10 C11 -1.2(8) . . . . ?
N1 C9 C10 C14 179.6(6) . . . . ?
N2 C9 C10 C11 179.7(5) . . . . ?
N2 C9 C10 C14 0.5(8) . . . . ?
N2 C17 C18 C19 -1.3(8) . . . . ?
N2 C17 C18 C22 179.1(5) . . . . ?
N3 C17 C18 C19 -179.1(5) . . . . ?
N3 C17 C18 C22 1.2(7) . . . . ?
N4 C3 C4 C5 -1.2(12) . . . . ?
N5 C13 C14 C10 -0.9(13) . . . . ?
N6 C21 C22 C18 0.7(10) . . . . ?
C2 N4 C3 C4 178.1(8) . . . . ?
C2 N4 C7 C6 -178.2(8) . . . . ?
C3 N4 C2 C1 95.4(11) . . . . ?
C3 N4 C7 C6 0.6(13) . . . . ?
C3 C4 C5 C6 2.9(10) . . . . ?
C3 C4 C5 C8 -177.4(6) . . . . ?
C4 C5 C6 C7 -3.0(10) . . . . ?
C4 C5 C8 N1 1.0(8) . . . . ?
C4 C5 C8 N3 179.9(5) . . . . ?
C5 C6 C7 N4 1.2(13) . . . . ?
C6 C5 C8 N1 -179.4(6) . . . . ?
C6 C5 C8 N3 -0.5(8) . . . . ?
C7 N4 C2 C1 -85.8(12) . . . . ?
C7 N4 C3 C4 -0.7(12) . . . . ?
C8 N1 C9 N2 -0.7(7) . . . . ?
C8 N1 C9 C10 -179.7(4) . . . . ?
C8 N3 C17 N2 1.6(7) . . . . ?
C8 N3 C17 C18 179.3(4) . . . . ?
C8 C5 C6 C7 177.4(6) . . . . ?
C9 N1 C8 N3 0.8(7) . . . . ?
C9 N1 C8 C5 179.6(4) . . . . ?
C9 N2 C17 N3 -1.5(7) . . . . ?
C9 N2 C17 C18 -179.2(4) . . . . ?
C9 C10 C11 C12 177.0(6) . . . . ?
C9 C10 C14 C13 -177.6(7) . . . . ?
C10 C11 C12 N5 2.2(12) . . . . ?
C11 C10 C14 C13 3.2(10) . . . . ?
C12 N5 C13 C14 -0.9(13) . . . . ?
C12 N5 C15 C16 -97.6(11) . . . . ?
C13 N5 C12 C11 0.2(12) . . . . ?
C13 N5 C15 C16 84.8(11) . . . . ?
C14 C10 C11 C12 -3.8(10) . . . . ?
C15 N5 C12 C11 -177.4(8) . . . . ?
C15 N5 C13 C14 176.7(8) . . . . ?
C17 N2 C9 N1 1.0(7) . . . . ?
C17 N2 C9 C10 -179.9(4) . . . . ?
C17 N3 C8 N1 -1.3(7) . . . . ?
C17 N3 C8 C5 179.9(4) . . . . ?
C17 C18 C19 C20 -178.7(6) . . . . ?
C17 C18 C22 C21 179.1(5) . . . . ?
C18 C19 C20 N6 -1.6(10) . . . . ?
C19 C18 C22 C21 -0.6(9) . . . . ?
C20 N6 C21 C22 -1.3(11) . . . . ?
C20 N6 C23 C24 91.8(10) . . . . ?
C21 N6 C20 C19 1.7(11) . . . . ?
C21 N6 C23 C24 -90.6(10) . . . . ?
C22 C18 C19 C20 1.0(9) . . . . ?
C23 N6 C20 C19 179.2(6) . . . . ?
C23 N6 C21 C22 -178.8(6) . . . . ?
C25A C26A C27A C28A 1(3) . . . . ?
C25A C38A C39A C28A 10(5) . . . . ?
C25A C38A C39A C40A 176(4) . . . . ?
C26A C25A C38A C37A -179(2) . . . . ?
C26A C25A C38A C39A -5(4) . . . . ?
C26A C27A C28A C29A 179(3) . . . . ?
C26A C27A C28A C39A 4(4) . . . . ?
C27A C28A C29A C30A 179(2) . . . . ?
C27A C28A C39A C38A -9(5) . . . . ?
C27A C28A C39A C40A -175(4) . . . . ?
C28A C29A C30A C31A 0(3) . . . . ?
C28A C39A C40A C31A -9(7) . . . . ?
C28A C39A C40A C35A 173(4) . . . . ?
C29A C28A C39A C38A 175(3) . . . . ?
C29A C28A C39A C40A 9(6) . . . . ?
C29A C30A C31A C32A -178(2) . . . . ?
C29A C30A C31A C40A 0(4) . . . . ?
C30A C31A C32A C33A 179(2) . . . . ?
C30A C31A C40A C35A -178(3) . . . . ?
C30A C31A C40A C39A 4(6) . . . . ?
C31A C32A C33A C34A -1(4) . . . . ?
C32A C31A C40A C35A 1(6) . . . . ?
C32A C31A C40A C39A -177(4) . . . . ?
C32A C33A C34A C35A 0(4) . . . . ?
C33A C34A C35A C36A 177(2) . . . . ?
C33A C34A C35A C40A 2(4) . . . . ?
C34A C35A C36A C37A 179(2) . . . . ?
C34A C35A C40A C31A -2(5) . . . . ?
C34A C35A C40A C39A 176(4) . . . . ?
C35A C36A C37A C38A 3(3) . . . . ?
C36A C35A C40A C31A -177(3) . . . . ?
C36A C35A C40A C39A 0(6) . . . . ?
C36A C37A C38A C25A 179(3) . . . . ?
C36A C37A C38A C39A 5(4) . . . . ?
C37A C38A C39A C28A -176(3) . . . . ?
C37A C38A C39A C40A -11(6) . . . . ?
C38A C25A C26A C27A -1(4) . . . . ?
C38A C39A C40A C31A -174(4) . . . . ?
C38A C39A C40A C35A 8(7) . . . . ?
C39A C28A C29A C30A -5(4) . . . . ?
C40A C31A C32A C33A 1(4) . . . . ?
C40A C35A C36A C37A -6(4) . . . . ?
C25 C26 C27 C28 -1(3) . . . . ?
C25 C38 C39 C28 5(5) . . . . ?
C25 C38 C39 C40 179(4) . . . . ?
C26 C25 C38 C37 179(2) . . . . ?
C26 C25 C38 C39 -2(4) . . . . ?
C26 C27 C28 C29 180(3) . . . . ?
C26 C27 C28 C39 3(4) . . . . ?
C27 C28 C29 C30 179(2) . . . . ?
C27 C28 C39 C38 -5(5) . . . . ?
C27 C28 C39 C40 -179(4) . . . . ?
C28 C29 C30 C31 1(4) . . . . ?
C28 C39 C40 C31 -2(6) . . . . ?
C28 C39 C40 C35 177(4) . . . . ?
C29 C28 C39 C38 178(3) . . . . ?
C29 C28 C39 C40 4(5) . . . . ?
C29 C30 C31 C32 177(3) . . . . ?
C29 C30 C31 C40 1(4) . . . . ?
C30 C31 C32 C33 -179(2) . . . . ?
C30 C31 C40 C35 180(3) . . . . ?
C30 C31 C40 C39 -1(5) . . . . ?
C31 C32 C33 C34 2(4) . . . . ?
C32 C31 C40 C35 5(5) . . . . ?
C32 C31 C40 C39 -176(4) . . . . ?
C32 C33 C34 C35 0(4) . . . . ?
C33 C34 C35 C36 -177(2) . . . . ?
C33 C34 C35 C40 0(4) . . . . ?
C34 C35 C36 C37 -178(2) . . . . ?
C34 C35 C40 C31 -3(5) . . . . ?
C34 C35 C40 C39 179(4) . . . . ?
C35 C36 C37 C38 -4(4) . . . . ?
C36 C35 C40 C31 175(3) . . . . ?
C36 C35 C40 C39 -4(6) . . . . ?
C36 C37 C38 C25 -178(3) . . . . ?
C36 C37 C38 C39 3(4) . . . . ?
C37 C38 C39 C28 -177(3) . . . . ?
C37 C38 C39 C40 -3(5) . . . . ?
C38 C25 C26 C27 0(4) . . . . ?
C38 C39 C40 C31 -176(4) . . . . ?
C38 C39 C40 C35 3(6) . . . . ?
C39 C28 C29 C30 -4(4) . . . . ?
C40 C31 C32 C33 -4(4) . . . . ?
C40 C35 C36 C37 4(4) . . . . ?
